data_4517389
loop_
_publ_author_name
'Ohmatsu, Kohsuke'
'Suzuki, Ryuhei'
'Furukawa, Yukino'
'Sato, Makoto'
'Ooi, Takashi'

_publ_section_title
;
 Zwitterionic 1,2,3-Triazolium Amidate as a Catalyst for Photoinduced
 Hydrogen-Atom Transfer Radical Alkylation
;
_journal_name_full 'ACS Catalysis'
_journal_page_first 2627
_journal_paper_doi 10.1021/acscatal.9b04491
_journal_year 2020
_chemical_formula_sum 'C16 H14 N4 O'
_chemical_formula_weight 278.31
_space_group_crystal_system monoclinic
_space_group_IT_number 15
_space_group_name_Hall '-C 2yc'
_space_group_name_H-M_alt 'C 1 2/c 1'
_atom_sites_solution_hydrogens geom
_audit_creation_method SHELXL-2017/1
_cell_angle_alpha 90
_cell_angle_beta 94.256(6)
_cell_angle_gamma 90
_cell_formula_units_Z 8
_cell_length_a 26.451(7)
_cell_length_b 7.875(2)
_cell_length_c 13.315(4)
_cell_measurement_reflns_used 2760
_cell_measurement_temperature 120(2)
_cell_measurement_theta_max 27.50
_cell_measurement_theta_min 3.10
_cell_volume 2765.9(13)
_computing_structure_refinement 'SHELXL-2017/1 (Sheldrick, 2017)'
_diffrn_ambient_temperature 120(2)
_diffrn_detector_area_resol_mean 5.814
_diffrn_measured_fraction_theta_full 0.993
_diffrn_measured_fraction_theta_max 0.993
_diffrn_measurement_device_type 'Rigaku XtaLAB P200'
_diffrn_measurement_method \w
_diffrn_radiation_type MoK\a
_diffrn_radiation_wavelength 0.71075
_diffrn_reflns_av_R_equivalents 0.0456
_diffrn_reflns_av_unetI/netI 0.0437
_diffrn_reflns_Laue_measured_fraction_full 0.993
_diffrn_reflns_Laue_measured_fraction_max 0.993
_diffrn_reflns_limit_h_max 32
_diffrn_reflns_limit_h_min -32
_diffrn_reflns_limit_k_max 7
_diffrn_reflns_limit_k_min -9
_diffrn_reflns_limit_l_max 16
_diffrn_reflns_limit_l_min -15
_diffrn_reflns_number 9227
_diffrn_reflns_point_group_measured_fraction_full 0.993
_diffrn_reflns_point_group_measured_fraction_max 0.993
_diffrn_reflns_theta_full 25.242
_diffrn_reflns_theta_max 25.500
_diffrn_reflns_theta_min 3.077
_exptl_absorpt_coefficient_mu 0.088
_exptl_crystal_colour colorless
_exptl_crystal_density_diffrn 1.337
_exptl_crystal_description prism
_exptl_crystal_F_000 1168
_exptl_crystal_size_max 0.100
_exptl_crystal_size_mid 0.080
_exptl_crystal_size_min 0.080
_refine_diff_density_max 0.155
_refine_diff_density_min -0.192
_refine_diff_density_rms 0.036
_refine_ls_extinction_method none
_refine_ls_goodness_of_fit_ref 0.936
_refine_ls_hydrogen_treatment constr
_refine_ls_matrix_type full
_refine_ls_number_parameters 191
_refine_ls_number_reflns 2565
_refine_ls_number_restraints 0
_refine_ls_restrained_S_all 0.936
_refine_ls_R_factor_all 0.0504
_refine_ls_R_factor_gt 0.0342
_refine_ls_shift/su_max 0.000
_refine_ls_shift/su_mean 0.000
_refine_ls_structure_factor_coef Fsqd
_refine_ls_weighting_details 'w=1/[\s^2^(Fo^2^)+(0.0460P)^2^] where P=(Fo^2^+2Fc^2^)/3'
_refine_ls_weighting_scheme calc
_refine_ls_wR_factor_gt 0.0802
_refine_ls_wR_factor_ref 0.0840
_reflns_Friedel_coverage 0.000
_reflns_number_gt 1882
_reflns_number_total 2565
_reflns_threshold_expression 'I > 2\s(I)'
_cod_data_source_file cs9b04491_si_001.cif
_cod_data_source_block ydkr
_cod_original_sg_symbol_H-M 'C 2/c'
_cod_database_code 4517389
_shelx_shelxl_version_number 2017/1
_shelx_space_group_comment
;
The symmetry employed for this shelxl refinement is uniquely defined
by the following loop, which should always be used as a source of
symmetry information in preference to the above space-group names.
They are only intended as comments.
;
_shelx_estimated_absorpt_t_min 0.991
_shelx_estimated_absorpt_t_max 0.993

loop_
_space_group_symop_operation_xyz
'x, y, z'
'-x, y, -z+1/2'
'x+1/2, y+1/2, z'
'-x+1/2, y+1/2, -z+1/2'
'-x, -y, -z'
'x, -y, z-1/2'
'-x+1/2, -y+1/2, -z'
'x+1/2, -y+1/2, z-1/2'

loop_
_atom_site_label
_atom_site_type_symbol
_atom_site_fract_x
_atom_site_fract_y
_atom_site_fract_z
_atom_site_U_iso_or_equiv
_atom_site_adp_type
_atom_site_occupancy
_atom_site_site_symmetry_order
_atom_site_calc_flag
_atom_site_refinement_flags_posn
_atom_site_refinement_flags_adp
C1 C 0.08978(5) 0.08973(16) 0.49232(10) 0.0244(3) Uani 1 1 d . .
C2 C 0.11164(5) 0.00281(18) 0.57471(10) 0.0317(3) Uani 1 1 d . .
H1 H 0.095366 -0.001786 0.635898 0.038 Uiso 1 1 calc R U
C3 C 0.15774(6) -0.07745(19) 0.56626(12) 0.0373(4) Uani 1 1 d . .
H2 H 0.173349 -0.137273 0.622247 0.045 Uiso 1 1 calc R U
C4 C 0.18110(6) -0.07112(19) 0.47729(12) 0.0384(4) Uani 1 1 d . .
H3 H 0.212859 -0.125573 0.472228 0.046 Uiso 1 1 calc R U
C5 C 0.15833(5) 0.0144(2) 0.39540(12) 0.0388(4) Uani 1 1 d . .
H4 H 0.174359 0.017220 0.333894 0.047 Uiso 1 1 calc R U
C6 C 0.11225(5) 0.09632(18) 0.40217(11) 0.0314(3) Uani 1 1 d . .
H5 H 0.096555 0.155542 0.346040 0.038 Uiso 1 1 calc R U
C7 C -0.05157(5) 0.3081(2) 0.65273(10) 0.0345(4) Uani 1 1 d . .
H6 H -0.044861 0.224849 0.706783 0.052 Uiso 1 1 calc R U
H7 H -0.087210 0.300812 0.627133 0.052 Uiso 1 1 calc R U
H8 H -0.044414 0.422528 0.678998 0.052 Uiso 1 1 calc R U
C8 C -0.02928(5) 0.31524(16) 0.47203(9) 0.0219(3) Uani 1 1 d . .
C9 C 0.01163(5) 0.24853(16) 0.42571(9) 0.0228(3) Uani 1 1 d . .
H9 H 0.017194 0.253011 0.356086 0.027 Uiso 1 1 calc R U
C10 C -0.08728(5) 0.40213(16) 0.34719(9) 0.0224(3) Uani 1 1 d . .
C11 C -0.13678(5) 0.49272(17) 0.32080(9) 0.0233(3) Uani 1 1 d . .
C12 C -0.16268(5) 0.57646(18) 0.39361(11) 0.0322(3) Uani 1 1 d . .
H10 H -0.149660 0.575284 0.462045 0.039 Uiso 1 1 calc R U
C13 C -0.20753(6) 0.6616(2) 0.36597(13) 0.0412(4) Uani 1 1 d . .
H11 H -0.224855 0.719318 0.415827 0.049 Uiso 1 1 calc R U
C14 C -0.22726(5) 0.66355(19) 0.26739(12) 0.0389(4) Uani 1 1 d . .
H12 H -0.257708 0.723626 0.249122 0.047 Uiso 1 1 calc R U
C15 C -0.20242(5) 0.57738(19) 0.19519(12) 0.0358(4) Uani 1 1 d . .
H13 H -0.216185 0.575942 0.127232 0.043 Uiso 1 1 calc R U
C16 C -0.15747(5) 0.49315(18) 0.22186(10) 0.0291(3) Uani 1 1 d . .
H14 H -0.140527 0.434772 0.171714 0.035 Uiso 1 1 calc R U
N1 N 0.04208(4) 0.17560(13) 0.50014(8) 0.0229(3) Uani 1 1 d . .
N2 N 0.02402(4) 0.18851(14) 0.59018(8) 0.0260(3) Uani 1 1 d . .
N3 N -0.01924(4) 0.27262(14) 0.57144(8) 0.0245(3) Uani 1 1 d . .
N4 N -0.07221(4) 0.40344(14) 0.44560(8) 0.0237(3) Uani 1 1 d . .
O1 O -0.06507(3) 0.33244(12) 0.27857(6) 0.0300(2) Uani 1 1 d . .

loop_
_atom_site_aniso_label
_atom_site_aniso_U_11
_atom_site_aniso_U_22
_atom_site_aniso_U_33
_atom_site_aniso_U_23
_atom_site_aniso_U_13
_atom_site_aniso_U_12
C1 0.0246(7) 0.0207(7) 0.0274(7) 0.0004(6) -0.0007(6) -0.0021(6)
C2 0.0309(7) 0.0341(9) 0.0296(8) 0.0059(6) -0.0003(6) -0.0040(7)
C3 0.0327(8) 0.0337(9) 0.0438(9) 0.0098(7) -0.0087(7) 0.0006(7)
C4 0.0287(8) 0.0347(9) 0.0511(10) -0.0017(7) -0.0016(7) 0.0031(7)
C5 0.0331(8) 0.0467(10) 0.0370(9) -0.0016(7) 0.0059(7) 0.0055(7)
C6 0.0309(8) 0.0336(9) 0.0297(8) 0.0031(6) 0.0018(6) 0.0030(6)
C7 0.0381(8) 0.0469(10) 0.0195(7) 0.0010(6) 0.0092(6) 0.0029(7)
C8 0.0268(7) 0.0225(7) 0.0165(6) -0.0012(5) 0.0021(5) -0.0069(6)
C9 0.0269(7) 0.0251(7) 0.0162(6) 0.0002(5) 0.0003(5) -0.0025(6)
C10 0.0253(7) 0.0218(7) 0.0208(7) 0.0003(5) 0.0047(5) -0.0037(5)
C11 0.0222(7) 0.0208(7) 0.0272(7) 0.0009(5) 0.0037(5) -0.0041(6)
C12 0.0291(8) 0.0353(9) 0.0323(8) -0.0075(6) 0.0025(6) -0.0021(6)
C13 0.0299(8) 0.0400(10) 0.0543(10) -0.0163(8) 0.0060(7) 0.0040(7)
C14 0.0253(8) 0.0322(9) 0.0584(11) -0.0025(7) -0.0032(7) 0.0017(6)
C15 0.0318(8) 0.0367(9) 0.0378(9) 0.0058(7) -0.0051(7) -0.0011(7)
C16 0.0275(7) 0.0312(8) 0.0288(8) 0.0034(6) 0.0030(6) 0.0003(6)
N1 0.0266(6) 0.0234(6) 0.0189(5) 0.0001(4) 0.0027(5) -0.0033(5)
N2 0.0298(6) 0.0296(7) 0.0186(6) 0.0014(5) 0.0024(5) -0.0017(5)
N3 0.0268(6) 0.0284(7) 0.0185(6) 0.0002(5) 0.0031(5) -0.0009(5)
N4 0.0241(6) 0.0267(7) 0.0201(6) -0.0013(5) 0.0010(5) -0.0015(5)
O1 0.0318(5) 0.0398(6) 0.0186(5) -0.0007(4) 0.0040(4) 0.0082(4)

loop_
_atom_type_symbol
_atom_type_description
_atom_type_scat_dispersion_real
_atom_type_scat_dispersion_imag
_atom_type_scat_source
C C 0.0033 0.0016 'International Tables Vol C Tables 4.2.6.8 and 6.1.1.4'
H H 0.0000 0.0000 'International Tables Vol C Tables 4.2.6.8 and 6.1.1.4'
N N 0.0061 0.0033 'International Tables Vol C Tables 4.2.6.8 and 6.1.1.4'
O O 0.0106 0.0060 'International Tables Vol C Tables 4.2.6.8 and 6.1.1.4'

loop_
_geom_angle_atom_site_label_1
_geom_angle_atom_site_label_2
_geom_angle_atom_site_label_3
_geom_angle
C6 C1 C2 121.82(13)
C6 C1 N1 118.75(12)
C2 C1 N1 119.43(12)
C1 C2 C3 118.69(14)
C4 C3 C2 120.48(14)
C3 C4 C5 119.97(14)
C4 C5 C6 120.60(15)
C1 C6 C5 118.44(13)
N4 C8 N3 118.32(11)
N4 C8 C9 138.12(12)
N3 C8 C9 103.56(11)
N1 C9 C8 106.00(11)
O1 C10 N4 126.60(12)
O1 C10 C11 118.96(11)
N4 C10 C11 114.43(11)
C16 C11 C12 118.64(12)
C16 C11 C10 119.73(12)
C12 C11 C10 121.63(12)
C13 C12 C11 119.91(14)
C14 C13 C12 120.95(14)
C13 C14 C15 119.45(14)
C14 C15 C16 120.02(14)
C15 C16 C11 121.00(14)
N2 N1 C9 113.17(11)
N2 N1 C1 118.47(10)
C9 N1 C1 128.36(11)
N1 N2 N3 103.36(10)
N2 N3 C8 113.90(11)
N2 N3 C7 120.07(11)
C8 N3 C7 126.01(11)
C10 N4 C8 115.61(11)

loop_
_geom_bond_atom_site_label_1
_geom_bond_atom_site_label_2
_geom_bond_distance
C1 C6 1.3793(19)
C1 C2 1.3827(19)
C1 N1 1.4422(17)
C2 C3 1.385(2)
C3 C4 1.377(2)
C4 C5 1.381(2)
C5 C6 1.388(2)
C7 N3 1.4555(16)
C8 N4 1.3551(17)
C8 N3 1.3723(16)
C8 C9 1.3880(17)
C9 N1 1.3573(16)
C10 O1 1.2492(15)
C10 N4 1.3412(16)
C10 C11 1.5095(18)
C11 C16 1.3885(18)
C11 C12 1.3937(18)
C12 C13 1.388(2)
C13 C14 1.376(2)
C14 C15 1.382(2)
C15 C16 1.3845(19)
N1 N2 1.3270(14)
N2 N3 1.3295(15)

loop_
_geom_torsion_atom_site_label_1
_geom_torsion_atom_site_label_2
_geom_torsion_atom_site_label_3
_geom_torsion_atom_site_label_4
_geom_torsion
C6 C1 C2 C3 0.9(2)
N1 C1 C2 C3 -179.31(12)
C1 C2 C3 C4 -0.3(2)
C2 C3 C4 C5 -0.6(2)
C3 C4 C5 C6 0.8(2)
C2 C1 C6 C5 -0.7(2)
N1 C1 C6 C5 179.55(12)
C4 C5 C6 C1 -0.2(2)
N4 C8 C9 N1 179.06(14)
N3 C8 C9 N1 -0.75(13)
O1 C10 C11 C16 1.81(19)
N4 C10 C11 C16 -177.02(12)
O1 C10 C11 C12 -178.37(12)
N4 C10 C11 C12 2.80(18)
C16 C11 C12 C13 -1.6(2)
C10 C11 C12 C13 178.55(13)
C11 C12 C13 C14 0.6(2)
C12 C13 C14 C15 1.0(2)
C13 C14 C15 C16 -1.4(2)
C14 C15 C16 C11 0.4(2)
C12 C11 C16 C15 1.2(2)
C10 C11 C16 C15 -179.00(12)
C8 C9 N1 N2 0.53(14)
C8 C9 N1 C1 -179.39(11)
C6 C1 N1 N2 -171.04(12)
C2 C1 N1 N2 9.21(18)
C6 C1 N1 C9 8.9(2)
C2 C1 N1 C9 -170.88(12)
C9 N1 N2 N3 -0.05(14)
C1 N1 N2 N3 179.87(10)
N1 N2 N3 C8 -0.47(14)
N1 N2 N3 C7 178.21(11)
N4 C8 N3 N2 -179.07(11)
C9 C8 N3 N2 0.78(14)
N4 C8 N3 C7 2.34(19)
C9 C8 N3 C7 -177.81(12)
O1 C10 N4 C8 -2.12(19)
C11 C10 N4 C8 176.61(11)
N3 C8 N4 C10 -162.66(11)
C9 C8 N4 C10 17.6(2)
